data_7132065
loop_
_publ_author_name
'Zhang, Yu'
'Xia, Ziwei'
'Sheng, Liangjun'
'Tang, Hao'
'Luo, Xufeng'
'Li, Xing'
'Xiao, Xunwen'

_publ_section_title
;
 3D Tetrathiafulvalene-Based Metal&#x2212;Organic Framework with
 Intramolecular Charge Transfer for Efficient Near-infrared Photothermal
 Conversion
;
_journal_name_full 'Chemical Communications'
_journal_paper_doi 10.1039/D3CC03165A
_journal_year 2023
_chemical_formula_moiety 'C58 H36 Co N2 O10 S4'
_chemical_formula_sum 'C58 H36 Co N2 O10 S4'
_chemical_formula_weight 1108.14
_space_group_crystal_system triclinic
_space_group_IT_number 2
_space_group_name_Hall '-P 1'
_space_group_name_H-M_alt 'P -1'
_symmetry_Int_Tables_number 2
_audit_creation_date 2022-10-08
_audit_creation_method
;
Olex2 1.2
(compiled 2018.05.29 svn.r3508 for OlexSys, GUI svn.r5506)
;
_audit_update_record
;
2022-10-08 deposited with the CCDC.	2023-08-30 downloaded from the CCDC.
;
_cell_angle_alpha 106.279(15)
_cell_angle_beta 92.801(16)
_cell_angle_gamma 94.733(18)
_cell_formula_units_Z 1
_cell_length_a 5.4742(16)
_cell_length_b 15.112(4)
_cell_length_c 16.269(4)
_cell_measurement_reflns_used 5978
_cell_measurement_temperature 273.15
_cell_measurement_theta_max 24.49
_cell_measurement_theta_min 2.59
_cell_volume 1283.9(6)
_computing_cell_refinement 'SAINT v8.37A (Bruker, 2015)'
_computing_data_reduction 'SAINT v8.37A (Bruker, 2015)'
_computing_molecular_graphics 'Olex2 (Dolomanov et al., 2009)'
_computing_publication_material 'Olex2 (Dolomanov et al., 2009)'
_computing_structure_refinement 'olex2.refine (Bourhis et al., 2015)'
_computing_structure_solution 'SHELXT 2018/2 (Sheldrick, 2018)'
_diffrn_ambient_temperature 273.15
_diffrn_measured_fraction_theta_full 0.9991
_diffrn_measured_fraction_theta_max 0.9991
_diffrn_measurement_device_type 'Bruker APEX-II CCD'
_diffrn_measurement_method '\f and \w scans'
_diffrn_radiation_type 'Mo K\a'
_diffrn_radiation_wavelength 0.71073
_diffrn_reflns_av_R_equivalents 0.1613
_diffrn_reflns_av_unetI/netI 0.1273
_diffrn_reflns_limit_h_max 6
_diffrn_reflns_limit_h_min -6
_diffrn_reflns_limit_k_max 18
_diffrn_reflns_limit_k_min -18
_diffrn_reflns_limit_l_max 19
_diffrn_reflns_limit_l_min -19
_diffrn_reflns_number 29387
_diffrn_reflns_theta_full 24.9941
_diffrn_reflns_theta_max 24.99
_diffrn_reflns_theta_min 2.18
_diffrn_standards_number 0
_exptl_absorpt_coefficient_mu 0.560
_exptl_absorpt_correction_type none
_exptl_crystal_density_diffrn 1.4332
_exptl_crystal_density_method 'not measured'
_exptl_crystal_description BLOCK
_exptl_crystal_F_000 570.1090
_refine_diff_density_max 1.3920
_refine_diff_density_min -0.9839
_refine_diff_density_rms 0.2110
_refine_ls_d_res_high 0.8411
_refine_ls_d_res_low 9.3387
_refine_ls_goodness_of_fit_ref 1.0608
_refine_ls_hydrogen_treatment mixed
_refine_ls_matrix_type full
_refine_ls_number_constraints 33
_refine_ls_number_parameters 346
_refine_ls_number_reflns 4536
_refine_ls_number_restraints 0
_refine_ls_restrained_S_all 1.0608
_refine_ls_R_factor_all 0.1488
_refine_ls_R_factor_gt 0.0820
_refine_ls_shift/su_max 0.0006
_refine_ls_shift/su_mean 0.0000
_refine_ls_structure_factor_coef Fsqd
_refine_ls_weighting_details 'w=1/[\s^2^(Fo^2^)+(0.1375P)^2^] where P=(Fo^2^+2Fc^2^)/3'
_refine_ls_weighting_scheme calc
_refine_ls_wR_factor_gt 0.1973
_refine_ls_wR_factor_ref 0.2406
_reflns_Friedel_coverage 0.0
_reflns_limit_h_max 6
_reflns_limit_h_min -6
_reflns_limit_k_max 17
_reflns_limit_k_min -17
_reflns_limit_l_max 19
_reflns_limit_l_min 0
_reflns_number_gt 2706
_reflns_number_total 4536
_reflns_threshold_expression I>=2u(I)
_cod_data_source_file d3cc03165a2.cif
_cod_data_source_block 1_CCDC1
_cod_original_cell_volume 1283.8(6)
_cod_database_code 7132065
_olex2_refinement_description
;
1. Twinned data refinement
 Scales: 1.0000(5)
 -0.0000(5)
2. Fixed Uiso
 At 1.2 times of:
  All C(H) groups
 At 1.5 times of:
  All O(H,H) groups
3.a Rotating group:
 O005(H00a,H00b)
3.b Aromatic/amide H refined with riding coordinates:
 C00M(H00M), C00N(H00N), C00F(H00F), C00C(H00C), C00Y(H00Y), C010(H010),
 C00X(H00X), C00P(H00P), C00T(H00T), C00U(H00U), C00K(H00K), C00D(H00D),
 C00Q(H00Q), C00S(H00S), C00V(H00V)
;
_olex2_submission_special_instructions 'No special instructions were received'

loop_
_space_group_symop_id
_space_group_symop_operation_xyz
1 x,y,z
2 -x,-y,-z

loop_
_atom_site_label
_atom_site_type_symbol
_atom_site_fract_x
_atom_site_fract_y
_atom_site_fract_z
_atom_site_U_iso_or_equiv
_atom_site_adp_type
_atom_site_occupancy
_atom_site_site_symmetry_order
_atom_site_refinement_flags_posn
_atom_site_refinement_flags_adp
_atom_site_refinement_flags_occupancy
Co01 Co 0.0 0.5 1.0 0.0266(4) Uani 1.000000 2 S T P
S002 S 0.7698(4) 0.07559(13) 0.59711(10) 0.0595(6) Uani 1.000000 1 . . .
S003 S 0.8631(4) 0.08616(13) 0.42433(10) 0.0608(6) Uani 1.000000 1 . . .
O004 O 0.1830(7) 0.4333(2) 0.8901(2) 0.0287(9) Uani 1.000000 1 . . .
O005 O 0.3211(7) 0.5023(3) 1.0740(2) 0.0382(10) Uani 1.000000 1 . . .
O006 O -0.0813(8) 0.4428(3) 0.7853(2) 0.0450(11) Uani 1.000000 1 . . .
N007 N 0.1049(9) 0.6356(3) 0.9846(3) 0.0337(12) Uani 1.000000 1 . . .
C008 C 0.1032(11) 0.4123(4) 0.8114(4) 0.0290(13) Uani 1.000000 1 . . .
C009 C 0.2837(12) 0.8150(4) 0.9869(4) 0.0363(15) Uani 1.000000 1 . . .
C00A C 0.2349(11) 0.3442(4) 0.7480(3) 0.0309(14) Uani 1.000000 1 . . .
C00B C 0.5522(12) 0.9577(4) 1.0649(4) 0.0372(15) Uani 1.000000 1 . . .
C00C C 0.4236(12) 0.3002(4) 0.7726(4) 0.0413(16) Uani 1.000000 1 . . .
C00D C 0.3889(13) 1.0815(4) 0.8666(4) 0.0455(17) Uani 1.000000 1 . . .
C00E C 0.3901(12) 0.9104(4) 0.9942(4) 0.0366(15) Uani 1.000000 1 . . .
C00F C 0.5485(12) 0.2402(4) 0.7131(4) 0.0418(16) Uani 1.000000 1 . . .
C00G C 0.3334(12) 0.9524(4) 0.9289(4) 0.0404(16) Uani 1.000000 1 . . .
C00H C 0.4864(13) 0.2209(4) 0.6256(4) 0.0417(16) Uani 1.000000 1 . . .
O00I O 0.2884(14) 0.4793(5) 0.3244(4) 0.105(2) Uani 1.000000 1 . . .
C00J C 0.6740(13) 0.1660(4) 0.4826(4) 0.0450(17) Uani 1.000000 1 . . .
C00K C 0.3812(13) 0.7390(4) 0.9389(5) 0.054(2) Uani 1.000000 1 . . .
C00L C 0.5880(13) 0.2279(5) 0.4341(4) 0.0470(17) Uani 1.000000 1 . . .
C00M C 0.1637(13) 0.3215(5) 0.6608(4) 0.0523(19) Uani 1.000000 1 . . .
C00N C 0.2869(14) 0.2614(5) 0.6011(4) 0.056(2) Uani 1.000000 1 . . .
C00O C 0.6301(13) 0.1620(4) 0.5628(4) 0.0439(17) Uani 1.000000 1 . . .
C00P C 0.2876(13) 0.6525(4) 0.9398(4) 0.054(2) Uani 1.000000 1 . . .
C00Q C 0.1612(14) 0.9085(4) 0.8584(4) 0.055(2) Uani 1.000000 1 . . .
C00R C 0.9252(13) 0.0331(4) 0.5050(4) 0.0460(17) Uani 1.000000 1 . . .
C00S C 0.2262(15) 1.0368(5) 0.8002(4) 0.060(2) Uani 1.000000 1 . . .
C00T C 0.0020(14) 0.7093(4) 1.0273(5) 0.065(2) Uani 1.000000 1 . . .
C00U C 0.0876(15) 0.7985(5) 1.0308(6) 0.073(3) Uani 1.000000 1 . . .
C00V C 0.1076(16) 0.9500(5) 0.7960(4) 0.065(2) Uani 1.000000 1 . . .
O00W O 0.2398(18) 0.3594(5) 0.2096(5) 0.144(3) Uani 1.000000 1 . . .
C00X C 0.4770(16) 0.1892(6) 0.3517(5) 0.069(2) Uani 1.000000 1 . . .
C00Y C 0.6184(18) 0.3226(5) 0.4658(5) 0.078(3) Uani 1.000000 1 . . .
C00Z C 0.4162(17) 0.3383(6) 0.3374(5) 0.073(3) Uani 1.000000 1 . . .
C010 C 0.3933(17) 0.2439(7) 0.3047(5) 0.080(3) Uani 1.000000 1 . . .
C011 C 0.531(2) 0.3782(6) 0.4176(5) 0.096(4) Uani 1.000000 1 . . .
C012 C 0.306(2) 0.3949(7) 0.2844(5) 0.093(3) Uani 1.000000 1 . . .
H00M H 0.0306(13) 0.3474(5) 0.6424(4) 0.063(2) Uiso 1.000000 1 R . .
H00N H 0.2355(14) 0.2476(5) 0.5432(4) 0.068(2) Uiso 1.000000 1 R . .
H00F H 0.6766(12) 0.2121(4) 0.7318(4) 0.0502(19) Uiso 1.000000 1 R . .
H00C H 0.4680(12) 0.3111(4) 0.8308(4) 0.0496(19) Uiso 1.000000 1 R . .
H00Y H 0.6976(18) 0.3500(5) 0.5200(5) 0.093(3) Uiso 1.000000 1 R . .
H010 H 0.3196(17) 0.2167(7) 0.2497(5) 0.096(3) Uiso 1.000000 1 R . .
H00X H 0.4595(16) 0.1252(6) 0.3283(5) 0.083(3) Uiso 1.000000 1 R . .
H00P H 0.3583(13) 0.6020(4) 0.9064(4) 0.065(2) Uiso 1.000000 1 R . .
H00T H -0.1357(14) 0.7003(4) 1.0564(5) 0.078(3) Uiso 1.000000 1 R . .
H00U H 0.0112(15) 0.8479(5) 1.0634(6) 0.088(3) Uiso 1.000000 1 R . .
H00K H 0.5108(13) 0.7458(4) 0.9056(5) 0.064(2) Uiso 1.000000 1 R . .
H00a H 0.2918(17) 0.514(3) 1.1266(4) 0.0573(16) Uiso 1.000000 1 GR . .
H00b H 0.420(3) 0.548(2) 1.072(2) 0.0573(16) Uiso 1.000000 1 GR . .
H00D H 0.4652(13) 1.1393(4) 0.8681(4) 0.055(2) Uiso 1.000000 1 R . .
H00Q H 0.0832(14) 0.8503(4) 0.8545(4) 0.065(2) Uiso 1.000000 1 R . .
H00S H 0.1924(15) 1.0640(5) 0.7568(4) 0.072(2) Uiso 1.000000 1 R . .
H00V H -0.0079(16) 0.9205(5) 0.7507(4) 0.078(3) Uiso 1.000000 1 R . .
H011 H 0.591(14) 0.448(6) 0.438(5) 0.09(3) Uiso 1.000000 1 . . .

loop_
_atom_site_aniso_label
_atom_site_aniso_U_11
_atom_site_aniso_U_22
_atom_site_aniso_U_33
_atom_site_aniso_U_12
_atom_site_aniso_U_13
_atom_site_aniso_U_23
Co01 0.0306(7) 0.0304(6) 0.0204(6) 0.0039(5) 0.0053(5) 0.0090(4)
S002 0.0994(16) 0.0672(12) 0.0257(9) 0.0473(11) 0.0265(10) 0.0212(8)
S003 0.0996(16) 0.0741(13) 0.0224(9) 0.0499(12) 0.0230(9) 0.0214(8)
O004 0.031(2) 0.038(2) 0.018(2) 0.0057(18) 0.0025(17) 0.0087(16)
O005 0.037(3) 0.057(3) 0.023(2) 0.004(2) 0.0049(18) 0.0156(19)
O006 0.049(3) 0.067(3) 0.024(2) 0.031(2) 0.005(2) 0.015(2)
N007 0.036(3) 0.036(3) 0.029(3) 0.001(2) 0.006(2) 0.009(2)
C008 0.027(3) 0.035(3) 0.025(3) 0.004(3) 0.004(3) 0.008(2)
C009 0.049(4) 0.029(3) 0.033(3) 0.001(3) 0.003(3) 0.013(3)
C00A 0.033(3) 0.044(3) 0.019(3) 0.008(3) 0.004(3) 0.013(3)
C00B 0.056(4) 0.032(3) 0.030(3) 0.007(3) 0.011(3) 0.018(3)
C00C 0.053(4) 0.048(4) 0.020(3) 0.010(3) 0.004(3) 0.004(3)
C00D 0.067(5) 0.038(4) 0.034(4) 0.002(3) 0.008(3) 0.014(3)
C00E 0.053(4) 0.028(3) 0.031(3) 0.001(3) 0.005(3) 0.012(3)
C00F 0.056(4) 0.048(4) 0.028(3) 0.027(3) 0.007(3) 0.013(3)
C00G 0.061(5) 0.031(3) 0.028(3) -0.004(3) 0.003(3) 0.008(3)
C00H 0.056(4) 0.047(4) 0.021(3) 0.017(3) 0.009(3) 0.005(3)
O00I 0.175(7) 0.098(5) 0.056(4) 0.067(5) 0.010(4) 0.031(3)
C00J 0.065(5) 0.051(4) 0.021(3) 0.021(3) 0.002(3) 0.010(3)
C00K 0.064(5) 0.037(4) 0.063(5) 0.000(3) 0.032(4) 0.017(3)
C00L 0.059(5) 0.061(4) 0.023(3) 0.023(4) 0.003(3) 0.011(3)
C00M 0.056(5) 0.076(5) 0.025(3) 0.032(4) 0.000(3) 0.009(3)
C00N 0.068(5) 0.076(5) 0.024(3) 0.040(4) 0.003(3) 0.004(3)
C00O 0.065(5) 0.050(4) 0.022(3) 0.024(3) 0.011(3) 0.012(3)
C00P 0.067(5) 0.038(4) 0.057(4) 0.012(3) 0.033(4) 0.007(3)
C00Q 0.081(6) 0.043(4) 0.037(4) -0.015(4) -0.005(4) 0.013(3)
C00R 0.070(5) 0.051(4) 0.023(3) 0.025(3) 0.013(3) 0.013(3)
C00S 0.097(6) 0.058(4) 0.031(4) 0.005(4) 0.004(4) 0.023(3)
C00T 0.067(5) 0.035(4) 0.103(6) 0.012(4) 0.054(5) 0.026(4)
C00U 0.088(6) 0.034(4) 0.099(7) 0.014(4) 0.056(5) 0.013(4)
C00V 0.103(7) 0.057(5) 0.033(4) -0.016(4) -0.013(4) 0.018(3)
O00W 0.245(10) 0.143(6) 0.061(5) 0.107(7) -0.008(5) 0.039(4)
C00X 0.092(6) 0.074(5) 0.044(5) 0.021(5) -0.008(4) 0.019(4)
C00Y 0.131(8) 0.062(5) 0.038(4) 0.033(5) -0.014(5) 0.007(4)
C00Z 0.111(7) 0.082(6) 0.038(5) 0.048(5) 0.007(5) 0.026(4)
C010 0.095(7) 0.095(7) 0.051(5) 0.011(5) -0.025(5) 0.029(5)
C011 0.180(11) 0.061(5) 0.049(5) 0.037(6) -0.016(6) 0.017(4)
C012 0.157(10) 0.103(7) 0.029(5) 0.069(7) 0.006(5) 0.020(5)

loop_
_atom_type_symbol
_atom_type_scat_dispersion_real
_atom_type_scat_dispersion_imag
_atom_type_scat_Cromer_Mann_a1
_atom_type_scat_Cromer_Mann_a2
_atom_type_scat_Cromer_Mann_a3
_atom_type_scat_Cromer_Mann_a4
_atom_type_scat_Cromer_Mann_b1
_atom_type_scat_Cromer_Mann_b2
_atom_type_scat_Cromer_Mann_b3
_atom_type_scat_Cromer_Mann_b4
_atom_type_scat_Cromer_Mann_c
_atom_type_scat_source
_atom_type_scat_dispersion_source
C 0.00347 0.00161 2.31000 1.02000 1.58860 0.86500 20.84390 10.20750 0.56870 51.65120 0.215599998832 'International Tables Volume C Table 6.1.1.4 (pp. 500-502)' 'Henke, Gullikson and Davis, At. Data and Nucl. Data Tables, 1993, 54, 2'
Co 0.35655 0.96576 12.28410 7.34090 4.00340 2.34880 4.27910 0.27840 13.53590 71.16920 1.01180005074 'International Tables Volume C Table 6.1.1.4 (pp. 500-502)' 'Henke, Gullikson and Davis, At. Data and Nucl. Data Tables, 1993, 54, 2'
H 0.00000 0.00000 0.49300 0.32291 0.14019 0.04081 10.51090 26.12570 3.14236 57.79970 0.0030380000826 'International Tables Volume C Table 6.1.1.4 (pp. 500-502)' 'Henke, Gullikson and Davis, At. Data and Nucl. Data Tables, 1993, 54, 2'
O 0.01158 0.00611 3.04850 2.28680 1.54630 0.86700 13.27710 5.70110 0.32390 32.90890 0.250800013542 'International Tables Volume C Table 6.1.1.4 (pp. 500-502)' 'Henke, Gullikson and Davis, At. Data and Nucl. Data Tables, 1993, 54, 2'
N 0.00653 0.00323 12.21260 3.13220 2.01250 1.16630 0.00570 9.89330 28.99750 0.58260 -11.5290002823 'International Tables Volume C Table 6.1.1.4 (pp. 500-502)' 'Henke, Gullikson and Davis, At. Data and Nucl. Data Tables, 1993, 54, 2'
S 0.12424 0.12443 6.90530 5.20340 1.43790 1.58630 1.46790 22.21510 0.25360 56.17200 0.866900026798 'International Tables Volume C Table 6.1.1.4 (pp. 500-502)' 'Henke, Gullikson and Davis, At. Data and Nucl. Data Tables, 1993, 54, 2'

loop_
_geom_angle_atom_site_label_1
_geom_angle_atom_site_label_2
_geom_angle_atom_site_label_3
_geom_angle
_geom_angle_site_symmetry_1
_geom_angle_site_symmetry_3
_geom_angle_publ_flag
O004 Co01 O004 180.0 2_567 . ?
O005 Co01 O004 92.20(14) . 2_567 ?
O005 Co01 O004 92.20(14) 2_567 . ?
O005 Co01 O004 87.80(14) . . ?
O005 Co01 O004 87.80(14) 2_567 2_567 ?
O005 Co01 O005 180.0 2_567 . ?
N007 Co01 O004 88.18(15) 2_567 . ?
N007 Co01 O004 91.82(15) 2_567 2_567 ?
N007 Co01 O004 88.18(15) . 2_567 ?
N007 Co01 O004 91.82(15) . . ?
N007 Co01 O005 87.21(17) . 2_567 ?
N007 Co01 O005 92.79(17) 2_567 2_567 ?
N007 Co01 O005 87.21(17) 2_567 . ?
N007 Co01 O005 92.79(17) . . ?
N007 Co01 N007 180.0 2_567 . ?
C00R S002 C00O 96.9(3) . . ?
C00R S003 C00J 96.7(3) . . ?
C008 O004 Co01 127.8(4) . . ?
C00P N007 Co01 123.3(4) . . ?
C00T N007 Co01 121.1(4) . . ?
C00T N007 C00P 115.2(5) . . ?
O006 C008 O004 123.8(5) . . ?
C00A C008 O004 117.4(5) . . ?
C00A C008 O006 118.8(5) . . ?
C00K C009 C00E 122.2(6) . . ?
C00U C009 C00E 121.6(5) . . ?
C00U C009 C00K 116.2(6) . . ?
C00C C00A C008 122.4(5) . . ?
C00M C00A C008 120.2(5) . . ?
C00M C00A C00C 117.4(5) . . ?
C00E C00B C00D 122.2(5) . 2_677 ?
C00G C00B C00D 117.3(6) 2_677 2_677 ?
C00G C00B C00E 120.5(5) 2_677 . ?
C00F C00C C00A 121.6(6) . . ?
C00S C00D C00B 121.8(6) . 2_677 ?
C00B C00E C009 119.4(5) . . ?
C00G C00E C009 120.2(5) . . ?
C00G C00E C00B 120.4(5) . . ?
C00H C00F C00C 121.2(6) . . ?
C00E C00G C00B 119.1(6) . 2_677 ?
C00Q C00G C00B 118.8(6) . 2_677 ?
C00Q C00G C00E 122.0(5) . . ?
C00N C00H C00F 117.1(6) . . ?
C00O C00H C00F 120.7(6) . . ?
C00O C00H C00N 122.2(6) . . ?
C00L C00J S003 112.6(4) . . ?
C00O C00J S003 117.1(5) . . ?
C00O C00J C00L 130.4(6) . . ?
C00P C00K C009 119.8(6) . . ?
C00X C00L C00J 118.9(6) . . ?
C00Y C00L C00J 122.8(6) . . ?
C00Y C00L C00X 118.2(7) . . ?
C00N C00M C00A 121.1(6) . . ?
C00M C00N C00H 121.4(6) . . ?
C00H C00O S002 115.6(4) . . ?
C00J C00O S002 115.9(5) . . ?
C00J C00O C00H 128.5(6) . . ?
C00K C00P N007 124.7(6) . . ?
C00V C00Q C00G 121.4(6) . . ?
S003 C00R S002 113.4(3) . . ?
C00R C00R S002 124.5(6) 2_756 . ?
C00R C00R S003 122.1(6) 2_756 . ?
C00V C00S C00D 120.6(7) . . ?
C00U C00T N007 123.5(6) . . ?
C00T C00U C009 120.4(6) . . ?
C00S C00V C00Q 120.0(7) . . ?
C010 C00X C00L 120.9(8) . . ?
C011 C00Y C00L 120.6(7) . . ?
C011 C00Z C010 119.3(7) . . ?
C012 C00Z C010 118.5(8) . . ?
C012 C00Z C011 122.2(8) . . ?
C00Z C010 C00X 120.9(8) . . ?
C00Z C011 C00Y 120.1(8) . . ?
O00W C012 O00I 124.4(8) . . ?
C00Z C012 O00I 115.4(7) . . ?
C00Z C012 O00W 120.2(8) . . ?

loop_
_geom_bond_atom_site_label_1
_geom_bond_atom_site_label_2
_geom_bond_distance
_geom_bond_site_symmetry_2
_geom_bond_publ_flag
Co01 O004 2.132(3) 2_567 ?
Co01 O004 2.132(3) . ?
Co01 O005 2.073(4) 2_567 ?
Co01 O005 2.073(4) . ?
Co01 N007 2.167(4) . ?
Co01 N007 2.167(4) 2_567 ?
S002 C00O 1.769(6) . ?
S002 C00R 1.749(6) . ?
S003 C00J 1.757(6) . ?
S003 C00R 1.753(6) . ?
O004 C008 1.275(6) . ?
O006 C008 1.249(7) . ?
N007 C00P 1.315(7) . ?
N007 C00T 1.322(8) . ?
C008 C00A 1.497(8) . ?
C009 C00E 1.480(8) . ?
C009 C00K 1.361(8) . ?
C009 C00U 1.362(9) . ?
C00A C00C 1.376(9) . ?
C00A C00M 1.391(8) . ?
C00B C00D 1.437(8) 2_677 ?
C00B C00E 1.398(8) . ?
C00B C00G 1.423(8) 2_677 ?
C00C C00F 1.379(8) . ?
C00D C00S 1.347(9) . ?
C00E C00G 1.417(8) . ?
C00F C00H 1.390(8) . ?
C00G C00Q 1.417(9) . ?
C00H C00N 1.389(9) . ?
C00H C00O 1.463(8) . ?
O00I C012 1.273(10) . ?
C00J C00L 1.473(9) . ?
C00J C00O 1.355(8) . ?
C00K C00P 1.369(9) . ?
C00L C00X 1.388(9) . ?
C00L C00Y 1.372(10) . ?
C00M C00N 1.375(9) . ?
C00Q C00V 1.366(9) . ?
C00R C00R 1.324(12) 2_756 ?
C00S C00V 1.397(9) . ?
C00T C00U 1.375(9) . ?
O00W C012 1.209(10) . ?
C00X C010 1.364(11) . ?
C00Y C011 1.396(11) . ?
C00Z C010 1.367(11) . ?
C00Z C011 1.371(12) . ?
C00Z C012 1.512(11) . ?

loop_
_twin_individual_id
_twin_individual_mass_fraction_refined
1 1.0000(5)
2 -0.0000(5)
